data_2222254
loop_
_publ_author_name
'Nithya, P.'
'Hathwar, Venkatesha R.'
'Kone, Sriramakrishnaswamy'
'Malathi, N.'
'Khan, F. Nawaz'

_publ_section_title
;
 1-Benzoyl-3-methyl-2,6-diphenyl-4-piperidone
;
_journal_coeditor_code BT2975
_journal_issue 7
_journal_name_full 'Acta Crystallographica Section E'
_journal_page_first o1692
_journal_page_last o1693
_journal_paper_doi 10.1107/S1600536809023848
_journal_volume 65
_journal_year 2009
_chemical_formula_iupac 'C25 H23 N O2'
_chemical_formula_moiety 'C25 H23 N O2'
_chemical_formula_sum 'C25 H23 N O2'
_chemical_formula_weight 369.44
_chemical_name_systematic
;
1-Benzoyl-3-methyl-2,6-diphenyl-4-piperidone
;
_space_group_IT_number 14
_symmetry_cell_setting monoclinic
_symmetry_space_group_name_Hall '-P 2yn'
_symmetry_space_group_name_H-M 'P 1 21/n 1'
_atom_sites_solution_hydrogens geom
_atom_sites_solution_primary direct
_atom_sites_solution_secondary difmap
_cell_angle_alpha 90
_cell_angle_beta 98.797(4)
_cell_angle_gamma 90
_cell_formula_units_Z 4
_cell_length_a 11.7602(6)
_cell_length_b 9.2404(3)
_cell_length_c 19.1722(9)
_cell_measurement_reflns_used 983
_cell_measurement_temperature 290(2)
_cell_measurement_theta_max 21.30
_cell_measurement_theta_min 1.96
_cell_volume 2058.91(16)
_computing_cell_refinement 'CrysAlis CCD (Oxford Diffraction, 2009)'
_computing_data_collection 'CrysAlis CCD (Oxford Diffraction, 2009)'
_computing_data_reduction 'CrysAlis RED (Oxford Diffraction, 2009)'
_computing_molecular_graphics 'ORTEP-3 (Farrugia, 1999)'
_computing_publication_material 'WinGX (Farrugia, 1997)'
_computing_structure_refinement 'SHELXL97 (Sheldrick, 2008)'
_computing_structure_solution 'SHELXS97  (Sheldrick, 2008)'
_diffrn_ambient_temperature 290(2)
_diffrn_measured_fraction_theta_full 0.999
_diffrn_measured_fraction_theta_max 0.999
_diffrn_measurement_device_type 'Oxford Xcalibur Eos(Nova) CCD detector'
_diffrn_measurement_method \w
_diffrn_radiation_monochromator graphite
_diffrn_radiation_source 'Enhance (Mo) X-ray Source'
_diffrn_radiation_type MoK\a
_diffrn_radiation_wavelength 0.71073
_diffrn_reflns_av_R_equivalents 0.0438
_diffrn_reflns_av_sigmaI/netI 0.0333
_diffrn_reflns_limit_h_max 14
_diffrn_reflns_limit_h_min -14
_diffrn_reflns_limit_k_max 11
_diffrn_reflns_limit_k_min -11
_diffrn_reflns_limit_l_max 23
_diffrn_reflns_limit_l_min -23
_diffrn_reflns_number 22931
_diffrn_reflns_reduction_process
;
;
_diffrn_reflns_theta_full 25.49
_diffrn_reflns_theta_max 25.49
_diffrn_reflns_theta_min 2.92
_diffrn_standards_number 0
_exptl_absorpt_coefficient_mu 0.075
_exptl_absorpt_correction_T_max 0.9866
_exptl_absorpt_correction_T_min 0.9423
_exptl_absorpt_correction_type multi-scan
_exptl_absorpt_process_details '(CrysAlis RED; Oxford Diffraction, 2009)'
_exptl_crystal_colour colorless
_exptl_crystal_density_diffrn 1.192
_exptl_crystal_density_method 'not measured'
_exptl_crystal_description block
_exptl_crystal_F_000 784
_exptl_crystal_size_max 0.36
_exptl_crystal_size_mid 0.24
_exptl_crystal_size_min 0.18
_refine_diff_density_max 0.124
_refine_diff_density_min -0.154
_refine_ls_extinction_method none
_refine_ls_goodness_of_fit_ref 1.001
_refine_ls_hydrogen_treatment constr
_refine_ls_matrix_type full
_refine_ls_number_parameters 254
_refine_ls_number_reflns 3831
_refine_ls_number_restraints 0
_refine_ls_restrained_S_all 1.001
_refine_ls_R_factor_all 0.0693
_refine_ls_R_factor_gt 0.0416
_refine_ls_shift/su_max 0.000
_refine_ls_shift/su_mean 0.000
_refine_ls_structure_factor_coef Fsqd
_refine_ls_weighting_details 'calc w=1/[\s^2^(Fo^2^)+(0.0536P)^2^] where P=(Fo^2^+2Fc^2^)/3'
_refine_ls_weighting_scheme calc
_refine_ls_wR_factor_gt 0.0989
_refine_ls_wR_factor_ref 0.1045
_reflns_number_gt 2515
_reflns_number_total 3831
_reflns_threshold_expression I>2\s(I)
_cod_data_source_file bt2975.cif
_cod_data_source_block I
_cod_depositor_comments
;
The following automatic conversions were performed:
'_symmetry_cell_setting' value 'Monoclinic' changed to 'monoclinic'
according to '/home/saulius/struct/CIF-dictionaries/cif_core.dic'
dictionary named 'cif_core.dic' version 2.4.1 from 2010-06-29.

Automatic conversion script
Id: cif_fix_enum 1527 2010-12-29 10:47:43Z saulius 

The following automatic conversions were performed:

'_symmetry_cell_setting' value 'Monoclinic' changed to 'monoclinic'
according to /home/saulius/struct/CIF-dictionaries/cif_core.dic
dictionary named 'cif_core.dic' version 2.4.1 from 2010-06-29.

Automatic conversion script
Id: cif_fix_values 1715 2011-07-08 13:25:40Z adriana 
;
_cod_original_cell_volume 2058.93(16)
_cod_original_sg_symbol_H-M 'P 21/n'
_cod_database_code 2222254
_cod_database_fobs_code 2222254

loop_
_symmetry_equiv_pos_site_id
_symmetry_equiv_pos_as_xyz
1 x,y,z
2 1/2-x,1/2+y,1/2-z
3 -x,-y,-z
4 1/2+x,1/2-y,1/2+z

loop_
_atom_site_type_symbol
_atom_site_label
_atom_site_fract_x
_atom_site_fract_y
_atom_site_fract_z
_atom_site_U_iso_or_equiv
_atom_site_adp_type
_atom_site_calc_flag
_atom_site_refinement_flags
_atom_site_occupancy
_atom_site_disorder_assembly
_atom_site_disorder_group
N N1 0.84703(9) 0.33889(11) 0.02444(6) 0.0410(3) Uani d . 1 . .
O O1 0.85789(10) 0.57741(11) -0.00176(6) 0.0660(3) Uani d . 1 . .
O O2 1.02467(10) 0.01000(12) 0.12851(6) 0.0696(4) Uani d . 1 . .
C C1 0.89524(13) 0.34406(15) -0.13261(8) 0.0502(4) Uani d . 1 . .
H H1 0.9616 0.3060 -0.1064 0.060 Uiso calc R 1 . .
C C2 0.87411(16) 0.32413(18) -0.20472(9) 0.0660(5) Uani d . 1 . .
H H2 0.9268 0.2739 -0.2271 0.079 Uiso calc R 1 . .
C C3 0.77585(19) 0.3780(2) -0.24350(10) 0.0777(6) Uani d . 1 . .
H H3 0.7610 0.3623 -0.2920 0.093 Uiso calc R 1 . .
C C4 0.69948(17) 0.4549(2) -0.21091(11) 0.0813(6) Uani d . 1 . .
H H4 0.6327 0.4913 -0.2373 0.098 Uiso calc R 1 . .
C C5 0.72094(15) 0.47875(17) -0.13942(10) 0.0644(5) Uani d . 1 . .
H H5 0.6701 0.5342 -0.1179 0.077 Uiso calc R 1 . .
C C6 0.81811(12) 0.42043(14) -0.09919(8) 0.0444(4) Uani d . 1 . .
C C7 0.84216(12) 0.45127(15) -0.02206(8) 0.0458(4) Uani d . 1 . .
C C8 0.89332(12) 0.36834(15) 0.09936(7) 0.0446(4) Uani d . 1 . .
H H8 0.9286 0.4645 0.1003 0.053 Uiso calc R 1 . .
C C9 0.99148(12) 0.26268(15) 0.12180(8) 0.0509(4) Uani d . 1 . .
H H9A 1.0553 0.2873 0.0974 0.061 Uiso calc R 1 . .
H H9B 1.0175 0.2739 0.1720 0.061 Uiso calc R 1 . .
C C10 0.95985(13) 0.10771(16) 0.10705(8) 0.0460(4) Uani d . 1 . .
C C11 0.84348(12) 0.07997(14) 0.06341(7) 0.0423(4) Uani d . 1 . .
H H11 0.7854 0.0968 0.0941 0.051 Uiso calc R 1 . .
C C12 0.81844(11) 0.18755(14) 0.00098(7) 0.0397(3) Uani d . 1 . .
H H12 0.8685 0.1616 -0.0335 0.048 Uiso calc R 1 . .
C C13 0.69509(12) 0.17244(14) -0.03516(8) 0.0437(4) Uani d . 1 . .
C C14 0.60407(14) 0.21590(17) -0.00264(9) 0.0575(4) Uani d . 1 . .
H H14 0.6182 0.2590 0.0417 0.069 Uiso calc R 1 . .
C C15 0.49176(15) 0.1960(2) -0.03526(11) 0.0741(5) Uani d . 1 . .
H H15 0.4312 0.2270 -0.0130 0.089 Uiso calc R 1 . .
C C16 0.46924(17) 0.1311(2) -0.09994(12) 0.0814(6) Uani d . 1 . .
H H16 0.3937 0.1163 -0.1213 0.098 Uiso calc R 1 . .
C C17 0.55856(18) 0.0882(2) -0.13305(10) 0.0820(6) Uani d . 1 . .
H H17 0.5437 0.0454 -0.1774 0.098 Uiso calc R 1 . .
C C18 0.67089(15) 0.10815(17) -0.10088(9) 0.0627(5) Uani d . 1 . .
H H18 0.7310 0.0779 -0.1238 0.075 Uiso calc R 1 . .
C C19 0.80010(13) 0.37833(15) 0.14586(8) 0.0467(4) Uani d . 1 . .
C C20 0.71183(14) 0.47793(16) 0.12868(9) 0.0580(4) Uani d . 1 . .
H H20 0.7110 0.5362 0.0891 0.070 Uiso calc R 1 . .
C C21 0.62531(16) 0.49192(18) 0.16932(10) 0.0708(5) Uani d . 1 . .
H H21 0.5665 0.5585 0.1568 0.085 Uiso calc R 1 . .
C C22 0.62607(17) 0.4075(2) 0.22834(11) 0.0751(5) Uani d . 1 . .
H H22 0.5681 0.4172 0.2560 0.090 Uiso calc R 1 . .
C C23 0.71230(17) 0.3091(2) 0.24616(10) 0.0790(6) Uani d . 1 . .
H H23 0.7127 0.2512 0.2859 0.095 Uiso calc R 1 . .
C C24 0.79907(15) 0.29535(18) 0.20530(9) 0.0651(5) Uani d . 1 . .
H H24 0.8578 0.2287 0.2183 0.078 Uiso calc R 1 . .
C C25 0.83049(14) -0.07659(16) 0.03829(9) 0.0588(4) Uani d . 1 . .
H H25A 0.8866 -0.0972 0.0082 0.088 Uiso calc R 1 . .
H H25B 0.7547 -0.0909 0.0126 0.088 Uiso calc R 1 . .
H H25C 0.8421 -0.1402 0.0783 0.088 Uiso calc R 1 . .

loop_
_atom_site_aniso_label
_atom_site_aniso_U_11
_atom_site_aniso_U_22
_atom_site_aniso_U_33
_atom_site_aniso_U_12
_atom_site_aniso_U_13
_atom_site_aniso_U_23
N1 0.0435(7) 0.0352(6) 0.0436(7) -0.0058(5) 0.0047(6) -0.0012(5)
O1 0.0943(9) 0.0367(6) 0.0664(8) -0.0083(6) 0.0106(6) 0.0005(5)
O2 0.0658(8) 0.0648(7) 0.0731(8) 0.0187(6) -0.0059(6) 0.0089(6)
C1 0.0486(10) 0.0461(8) 0.0549(10) 0.0004(7) 0.0054(8) 0.0059(7)
C2 0.0783(13) 0.0635(11) 0.0584(12) -0.0004(9) 0.0178(10) 0.0029(9)
C3 0.0997(16) 0.0817(13) 0.0488(11) -0.0026(12) 0.0016(11) 0.0111(10)
C4 0.0782(14) 0.0880(14) 0.0684(14) 0.0109(11) -0.0188(11) 0.0197(11)
C5 0.0589(11) 0.0628(10) 0.0694(13) 0.0128(8) 0.0032(9) 0.0124(9)
C6 0.0434(9) 0.0375(7) 0.0514(10) -0.0046(7) 0.0042(7) 0.0080(7)
C7 0.0429(9) 0.0381(8) 0.0570(10) -0.0028(6) 0.0096(7) 0.0036(7)
C8 0.0457(9) 0.0403(8) 0.0462(9) -0.0068(6) 0.0025(7) -0.0035(6)
C9 0.0448(9) 0.0571(9) 0.0501(10) -0.0043(7) 0.0051(7) -0.0005(7)
C10 0.0459(9) 0.0530(9) 0.0412(9) 0.0058(7) 0.0132(7) 0.0062(7)
C11 0.0409(8) 0.0381(7) 0.0499(9) -0.0006(6) 0.0134(7) 0.0033(6)
C12 0.0402(8) 0.0341(7) 0.0455(8) -0.0030(6) 0.0082(6) -0.0006(6)
C13 0.0448(9) 0.0357(7) 0.0495(9) -0.0065(6) 0.0039(7) 0.0023(6)
C14 0.0470(10) 0.0558(9) 0.0681(11) -0.0046(8) 0.0037(9) -0.0043(8)
C15 0.0456(11) 0.0762(12) 0.0989(15) -0.0021(9) 0.0056(10) -0.0002(11)
C16 0.0551(13) 0.0854(14) 0.0945(16) -0.0163(10) -0.0178(11) 0.0089(12)
C17 0.0756(14) 0.0943(14) 0.0688(13) -0.0248(12) -0.0122(11) -0.0089(11)
C18 0.0601(11) 0.0669(11) 0.0595(11) -0.0134(9) 0.0036(9) -0.0088(9)
C19 0.0495(9) 0.0436(8) 0.0463(9) -0.0037(7) 0.0048(7) -0.0075(7)
C20 0.0656(12) 0.0479(9) 0.0615(11) 0.0058(8) 0.0131(9) -0.0020(8)
C21 0.0699(13) 0.0615(11) 0.0843(14) 0.0134(9) 0.0221(11) -0.0084(10)
C22 0.0775(14) 0.0742(12) 0.0812(14) -0.0013(11) 0.0370(11) -0.0141(11)
C23 0.0956(15) 0.0831(13) 0.0641(12) 0.0116(12) 0.0309(11) 0.0071(10)
C24 0.0705(12) 0.0706(11) 0.0567(11) 0.0142(9) 0.0179(9) 0.0043(9)
C25 0.0631(11) 0.0419(9) 0.0715(12) -0.0009(7) 0.0102(9) 0.0042(8)

loop_
_atom_type_symbol
_atom_type_description
_atom_type_scat_dispersion_real
_atom_type_scat_dispersion_imag
_atom_type_scat_source
O O 0.0106 0.0060 'International Tables Vol C Tables 4.2.6.8 and 6.1.1.4'
N N 0.0061 0.0033 'International Tables Vol C Tables 4.2.6.8 and 6.1.1.4'
H H 0.0000 0.0000 'International Tables Vol C Tables 4.2.6.8 and 6.1.1.4'
C C 0.0033 0.0016 'International Tables Vol C Tables 4.2.6.8 and 6.1.1.4'

loop_
_geom_angle_atom_site_label_1
_geom_angle_atom_site_label_2
_geom_angle_atom_site_label_3
_geom_angle_site_symmetry_1
_geom_angle_site_symmetry_3
_geom_angle
_geom_angle_publ_flag
C7 N1 C8 . . 117.80(11) ?
C7 N1 C12 . . 122.12(11) ?
C8 N1 C12 . . 119.80(10) ?
C2 C1 C6 . . 120.18(15) ?
C2 C1 H1 . . 119.9 ?
C6 C1 H1 . . 119.9 ?
C3 C2 C1 . . 120.25(17) ?
C3 C2 H2 . . 119.9 ?
C1 C2 H2 . . 119.9 ?
C2 C3 C4 . . 119.96(18) ?
C2 C3 H3 . . 120.0 ?
C4 C3 H3 . . 120.0 ?
C3 C4 C5 . . 120.37(17) ?
C3 C4 H4 . . 119.8 ?
C5 C4 H4 . . 119.8 ?
C4 C5 C6 . . 120.21(17) ?
C4 C5 H5 . . 119.9 ?
C6 C5 H5 . . 119.9 ?
C1 C6 C5 . . 118.97(15) ?
C1 C6 C7 . . 121.30(13) ?
C5 C6 C7 . . 119.54(14) ?
O1 C7 N1 . . 121.58(14) ?
O1 C7 C6 . . 119.37(12) ?
N1 C7 C6 . . 119.05(12) ?
N1 C8 C19 . . 112.91(11) ?
N1 C8 C9 . . 107.85(11) ?
C19 C8 C9 . . 117.22(12) ?
N1 C8 H8 . . 106.0 ?
C19 C8 H8 . . 106.0 ?
C9 C8 H8 . . 106.0 ?
C10 C9 C8 . . 113.86(12) ?
C10 C9 H9A . . 108.8 ?
C8 C9 H9A . . 108.8 ?
C10 C9 H9B . . 108.8 ?
C8 C9 H9B . . 108.8 ?
H9A C9 H9B . . 107.7 ?
O2 C10 C9 . . 121.58(14) ?
O2 C10 C11 . . 122.02(13) ?
C9 C10 C11 . . 116.40(12) ?
C10 C11 C25 . . 111.95(12) ?
C10 C11 C12 . . 111.57(11) ?
C25 C11 C12 . . 111.51(12) ?
C10 C11 H11 . . 107.2 ?
C25 C11 H11 . . 107.2 ?
C12 C11 H11 . . 107.2 ?
N1 C12 C13 . . 112.34(11) ?
N1 C12 C11 . . 111.18(11) ?
C13 C12 C11 . . 110.48(10) ?
N1 C12 H12 . . 107.5 ?
C13 C12 H12 . . 107.5 ?
C11 C12 H12 . . 107.5 ?
C14 C13 C18 . . 118.13(14) ?
C14 C13 C12 . . 121.44(13) ?
C18 C13 C12 . . 120.37(13) ?
C13 C14 C15 . . 120.67(16) ?
C13 C14 H14 . . 119.7 ?
C15 C14 H14 . . 119.7 ?
C16 C15 C14 . . 120.49(17) ?
C16 C15 H15 . . 119.8 ?
C14 C15 H15 . . 119.8 ?
C15 C16 C17 . . 119.53(17) ?
C15 C16 H16 . . 120.2 ?
C17 C16 H16 . . 120.2 ?
C16 C17 C18 . . 120.27(18) ?
C16 C17 H17 . . 119.9 ?
C18 C17 H17 . . 119.9 ?
C17 C18 C13 . . 120.90(17) ?
C17 C18 H18 . . 119.6 ?
C13 C18 H18 . . 119.6 ?
C24 C19 C20 . . 117.71(14) ?
C24 C19 C8 . . 123.47(14) ?
C20 C19 C8 . . 118.81(13) ?
C21 C20 C19 . . 121.17(16) ?
C21 C20 H20 . . 119.4 ?
C19 C20 H20 . . 119.4 ?
C22 C21 C20 . . 119.99(17) ?
C22 C21 H21 . . 120.0 ?
C20 C21 H21 . . 120.0 ?
C23 C22 C21 . . 119.69(17) ?
C23 C22 H22 . . 120.2 ?
C21 C22 H22 . . 120.2 ?
C22 C23 C24 . . 120.21(17) ?
C22 C23 H23 . . 119.9 ?
C24 C23 H23 . . 119.9 ?
C19 C24 C23 . . 121.23(16) ?
C19 C24 H24 . . 119.4 ?
C23 C24 H24 . . 119.4 ?
C11 C25 H25A . . 109.5 ?
C11 C25 H25B . . 109.5 ?
H25A C25 H25B . . 109.5 ?
C11 C25 H25C . . 109.5 ?
H25A C25 H25C . . 109.5 ?
H25B C25 H25C . . 109.5 ?

loop_
_geom_bond_atom_site_label_1
_geom_bond_atom_site_label_2
_geom_bond_site_symmetry_2
_geom_bond_distance
_geom_bond_publ_flag
N1 C7 . 1.3641(17) ?
N1 C8 . 1.4813(17) ?
N1 C12 . 1.4916(16) ?
O1 C7 . 1.2338(16) ?
O2 C10 . 1.2123(16) ?
C1 C2 . 1.379(2) ?
C1 C6 . 1.3818(19) ?
C1 H1 . 0.9300 ?
C2 C3 . 1.369(2) ?
C2 H2 . 0.9300 ?
C3 C4 . 1.369(3) ?
C3 H3 . 0.9300 ?
C4 C5 . 1.373(2) ?
C4 H4 . 0.9300 ?
C5 C6 . 1.386(2) ?
C5 H5 . 0.9300 ?
C6 C7 . 1.490(2) ?
C8 C19 . 1.5179(19) ?
C8 C9 . 1.523(2) ?
C8 H8 . 0.9800 ?
C9 C10 . 1.496(2) ?
C9 H9A . 0.9700 ?
C9 H9B . 0.9700 ?
C10 C11 . 1.513(2) ?
C11 C25 . 1.525(2) ?
C11 C12 . 1.5491(19) ?
C11 H11 . 0.9800 ?
C12 C13 . 1.5154(19) ?
C12 H12 . 0.9800 ?
C13 C14 . 1.378(2) ?
C13 C18 . 1.383(2) ?
C14 C15 . 1.385(2) ?
C14 H14 . 0.9300 ?
C15 C16 . 1.366(3) ?
C15 H15 . 0.9300 ?
C16 C17 . 1.367(3) ?
C16 H16 . 0.9300 ?
C17 C18 . 1.382(2) ?
C17 H17 . 0.9300 ?
C18 H18 . 0.9300 ?
C19 C24 . 1.375(2) ?
C19 C20 . 1.389(2) ?
C20 C21 . 1.379(2) ?
C20 H20 . 0.9300 ?
C21 C22 . 1.374(2) ?
C21 H21 . 0.9300 ?
C22 C23 . 1.366(3) ?
C22 H22 . 0.9300 ?
C23 C24 . 1.384(2) ?
C23 H23 . 0.9300 ?
C24 H24 . 0.9300 ?
C25 H25A . 0.9600 ?
C25 H25B . 0.9600 ?
C25 H25C . 0.9600 ?

loop_
_geom_hbond_atom_site_label_D
_geom_hbond_atom_site_label_H
_geom_hbond_atom_site_label_A
_geom_hbond_site_symmetry_A
_geom_hbond_distance_DH
_geom_hbond_distance_HA
_geom_hbond_distance_DA
_geom_hbond_angle_DHA
_geom_hbond_publ_flag
C8 H8 O1 . 0.9800 2.2600 2.7235(17) 108.00 yes
C9 H9A O1 3_765 0.9700 2.5600 3.4446(19) 152.00 yes

loop_
_geom_torsion_atom_site_label_1
_geom_torsion_atom_site_label_2
_geom_torsion_atom_site_label_3
_geom_torsion_atom_site_label_4
_geom_torsion_site_symmetry_1
_geom_torsion_site_symmetry_2
_geom_torsion_site_symmetry_3
_geom_torsion_site_symmetry_4
_geom_torsion
_geom_torsion_publ_flag
C6 C1 C2 C3 . . . . -1.0(2) ?
C1 C2 C3 C4 . . . . 1.6(3) ?
C2 C3 C4 C5 . . . . 0.1(3) ?
C3 C4 C5 C6 . . . . -2.4(3) ?
C2 C1 C6 C5 . . . . -1.3(2) ?
C2 C1 C6 C7 . . . . -176.24(13) ?
C4 C5 C6 C1 . . . . 3.0(2) ?
C4 C5 C6 C7 . . . . 178.01(15) ?
C8 N1 C7 O1 . . . . -11.4(2) ?
C12 N1 C7 O1 . . . . 174.69(12) ?
C8 N1 C7 C6 . . . . 168.16(12) ?
C12 N1 C7 C6 . . . . -5.76(19) ?
C1 C6 C7 O1 . . . . 113.48(16) ?
C5 C6 C7 O1 . . . . -61.43(19) ?
C1 C6 C7 N1 . . . . -66.08(18) ?
C5 C6 C7 N1 . . . . 119.00(16) ?
C7 N1 C8 C19 . . . . 103.78(14) ?
C12 N1 C8 C19 . . . . -82.15(15) ?
C7 N1 C8 C9 . . . . -125.09(13) ?
C12 N1 C8 C9 . . . . 48.98(15) ?
N1 C8 C9 C10 . . . . -52.73(15) ?
C19 C8 C9 C10 . . . . 76.00(16) ?
C8 C9 C10 O2 . . . . -172.09(13) ?
C8 C9 C10 C11 . . . . 8.52(17) ?
O2 C10 C11 C25 . . . . -11.66(19) ?
C9 C10 C11 C25 . . . . 167.74(12) ?
O2 C10 C11 C12 . . . . -137.43(14) ?
C9 C10 C11 C12 . . . . 41.97(16) ?
C7 N1 C12 C13 . . . . -61.62(16) ?
C8 N1 C12 C13 . . . . 124.58(13) ?
C7 N1 C12 C11 . . . . 173.99(12) ?
C8 N1 C12 C11 . . . . 0.20(16) ?
C10 C11 C12 N1 . . . . -46.08(15) ?
C25 C11 C12 N1 . . . . -172.09(11) ?
C10 C11 C12 C13 . . . . -171.51(11) ?
C25 C11 C12 C13 . . . . 62.48(15) ?
N1 C12 C13 C14 . . . . -54.97(17) ?
C11 C12 C13 C14 . . . . 69.80(16) ?
N1 C12 C13 C18 . . . . 127.97(14) ?
C11 C12 C13 C18 . . . . -107.26(15) ?
C18 C13 C14 C15 . . . . -0.3(2) ?
C12 C13 C14 C15 . . . . -177.39(14) ?
C13 C14 C15 C16 . . . . 0.9(3) ?
C14 C15 C16 C17 . . . . -1.2(3) ?
C15 C16 C17 C18 . . . . 1.0(3) ?
C16 C17 C18 C13 . . . . -0.4(3) ?
C14 C13 C18 C17 . . . . 0.1(2) ?
C12 C13 C18 C17 . . . . 177.22(15) ?
N1 C8 C19 C24 . . . . 124.75(15) ?
C9 C8 C19 C24 . . . . -1.5(2) ?
N1 C8 C19 C20 . . . . -56.42(17) ?
C9 C8 C19 C20 . . . . 177.30(13) ?
C24 C19 C20 C21 . . . . -0.8(2) ?
C8 C19 C20 C21 . . . . -179.69(14) ?
C19 C20 C21 C22 . . . . 0.6(3) ?
C20 C21 C22 C23 . . . . -0.5(3) ?
C21 C22 C23 C24 . . . . 0.5(3) ?
C20 C19 C24 C23 . . . . 0.8(2) ?
C8 C19 C24 C23 . . . . 179.67(15) ?
C22 C23 C24 C19 . . . . -0.7(3) ?
